data_4506920
loop_
_publ_author_name
'Bolton, Onas'
'Simke, Leah R.'
'Pagoria, Philip F.'
'Matzger, Adam J.'

_publ_section_title
;
 High Power Explosive with Good Sensitivity: A 2:1 Cocrystal of CL-20:HMX
;
_journal_issue 9
_journal_name_full 'Crystal Growth &amp; Design'
_journal_page_first 4311
_journal_paper_doi 10.1021/cg3010882
_journal_volume 12
_journal_year 2012
_chemical_formula_moiety 'C6 H6 N12 O12, 0.5(C4 H8 N8 O8)'
_chemical_formula_sum 'C8 H10 N16 O16'
_chemical_formula_weight 586.26
_chemical_melting_point 235
_space_group_IT_number 14
_symmetry_cell_setting monoclinic
_symmetry_Int_Tables_number 14
_symmetry_space_group_name_Hall '-P 2ybc'
_symmetry_space_group_name_H-M 'P 1 21/c 1'
_atom_sites_solution_hydrogens geom
_atom_sites_solution_primary direct
_atom_sites_solution_secondary difmap
_cell_angle_alpha 90.0000
_cell_angle_beta 99.233(7)
_cell_angle_gamma 90.0000
_cell_formula_units_Z 4
_cell_length_a 16.3455(12)
_cell_length_b 9.9361(5)
_cell_length_c 12.1419(7)
_cell_measurement_reflns_used 9696
_cell_measurement_temperature 95
_cell_measurement_theta_max 66.56
_cell_measurement_theta_min 6.66
_cell_volume 1946.4(2)
_computing_cell_refinement 'CrystalClear-SM Expert 2.0 r4'
_computing_data_collection 'CrystalClear-SM Expert 2.0 r4 (Rigaku, 2009)'
_computing_data_reduction 'CrystalClear-SM Expert 2.0 r4'
_computing_molecular_graphics 'CrystalStructure 4.0'
_computing_publication_material 'CrystalStructure 4.0 (Rigaku, 2009)'
_computing_structure_refinement 'SHELXL97 (Sheldrick, 1997)'
_computing_structure_solution 'SIR2004 (Burla, et al., 2005)'
_diffrn_ambient_temperature 95
_diffrn_measured_fraction_theta_full 0.988
_diffrn_measured_fraction_theta_max 0.988
_diffrn_measurement_device_type 'Rigaku R-AXIS RAPID imaging plate'
_diffrn_measurement_method \w
_diffrn_radiation_type 'Cu K\a'
_diffrn_radiation_wavelength 1.54187
_diffrn_reflns_av_R_equivalents 0.0227
_diffrn_reflns_limit_h_max 19
_diffrn_reflns_limit_h_min -19
_diffrn_reflns_limit_k_max 11
_diffrn_reflns_limit_k_min -11
_diffrn_reflns_limit_l_max 14
_diffrn_reflns_limit_l_min -10
_diffrn_reflns_number 13355
_diffrn_reflns_theta_full 66.57
_diffrn_reflns_theta_max 66.57
_diffrn_standards_number 0
_exptl_absorpt_coefficient_mu 1.723
_exptl_absorpt_correction_T_max 0.886
_exptl_absorpt_correction_T_min 0.731
_exptl_absorpt_correction_type multi-scan
_exptl_absorpt_process_details
;
    Higashi, T. (1995). Program for Absorption Correction.
    Rigaku Corporation, Tokyo, Japan.
;
_exptl_crystal_colour colorless
_exptl_crystal_density_diffrn 2.000
_exptl_crystal_density_method 'not measured'
_exptl_crystal_description plate
_exptl_crystal_F_000 1192.00
_exptl_crystal_size_max 0.25
_exptl_crystal_size_mid 0.17
_exptl_crystal_size_min 0.07
_refine_diff_density_max 0.440
_refine_diff_density_min -0.380
_refine_ls_extinction_method none
_refine_ls_goodness_of_fit_ref 1.099
_refine_ls_hydrogen_treatment constr
_refine_ls_number_parameters 389
_refine_ls_number_reflns 3397
_refine_ls_number_restraints 0
_refine_ls_R_factor_gt 0.0380
_refine_ls_shift/su_max 0.000
_refine_ls_structure_factor_coef Fsqd
_refine_ls_weighting_details 'w = 1/[\s^2^(Fo^2^)+(0.0451P)^2^+4.1669P] where P=(Fo^2^+2Fc^2^)/3'
_refine_ls_weighting_scheme calc
_refine_ls_wR_factor_ref 0.1162
_reflns_number_gt 3040
_reflns_number_total 3397
_reflns_threshold_expression F^2^>2.0\s(F^2^)
_cod_data_source_file cg3010882_si_002.cif
_cod_data_source_block 2CL20-1HMX
_cod_original_cell_volume 1946.42(20)
_cod_database_code 4506920

loop_
_symmetry_equiv_pos_site_id
_symmetry_equiv_pos_as_xyz
1 +X,+Y,+Z
2 -X,1/2+Y,1/2-Z
3 -X,-Y,-Z
4 +X,1/2-Y,1/2+Z

loop_
_atom_site_label
_atom_site_type_symbol
_atom_site_fract_x
_atom_site_fract_y
_atom_site_fract_z
_atom_site_U_iso_or_equiv
_atom_site_adp_type
_atom_site_occupancy
_atom_site_symmetry_multiplicity
_atom_site_calc_flag
_atom_site_refinement_flags
O(1A) O 0.4051(2) 0.3977(4) -0.1558(3) 0.0191(10) Uani 0.50 1 d P
O(1B) O 0.4427(2) 0.4889(4) -0.0978(3) 0.0254(10) Uani 0.50 1 d P
O(2A) O 0.4637(2) 0.2683(4) -0.0213(3) 0.0270(11) Uani 0.50 1 d P
O(2B) O 0.5024(2) 0.3670(4) 0.0426(3) 0.0211(10) Uani 0.50 1 d P
O(3) O 0.45470(11) 0.77983(19) 0.21270(18) 0.0271(8) Uani 1.00 1 d .
O(4) O 0.49532(12) 0.6057(2) 0.31682(17) 0.0281(9) Uani 1.00 1 d .
O(5) O 0.29309(12) 0.30488(19) 0.35430(16) 0.0234(8) Uani 1.00 1 d .
O(6) O 0.17625(11) 0.41124(18) 0.30170(16) 0.0196(8) Uani 1.00 1 d .
O(7) O 0.18141(10) 0.14668(18) 0.03566(15) 0.0174(7) Uani 1.00 1 d .
O(8) O 0.30610(12) 0.09017(19) 0.11216(19) 0.0292(9) Uani 1.00 1 d .
O(9) O 0.06672(11) 0.40614(17) 0.04396(16) 0.0176(7) Uani 1.00 1 d .
O(10) O 0.07606(11) 0.58651(17) 0.14717(16) 0.0183(7) Uani 1.00 1 d .
O(11) O 0.30790(12) 0.6878(2) -0.17233(15) 0.0229(8) Uani 1.00 1 d .
O(12) O 0.34902(12) 0.82345(19) -0.03251(16) 0.0224(8) Uani 1.00 1 d .
O(13) O 0.15872(11) 0.84278(19) -0.07428(16) 0.0211(8) Uani 1.00 1 d .
O(14) O 0.16915(11) 0.85523(18) 0.10692(16) 0.0199(8) Uani 1.00 1 d .
O(15) O 0.09706(12) 0.91634(19) 0.31332(16) 0.0223(8) Uani 1.00 1 d .
O(16) O 0.10167(11) 1.13333(18) 0.28818(15) 0.0194(8) Uani 1.00 1 d .
N(1) N 0.36798(13) 0.4062(2) 0.01324(18) 0.0180(9) Uani 1.00 1 d .
N(2A) N 0.4152(3) 0.3542(5) -0.0604(4) 0.0179(10) Uani 0.50 1 d P
N(2B) N 0.4424(3) 0.4191(5) -0.0158(4) 0.0159(10) Uani 0.50 1 d P
N(3) N 0.39206(12) 0.5819(2) 0.17208(17) 0.0144(8) Uani 1.00 1 d .
N(4) N 0.45101(13) 0.6630(2) 0.24140(19) 0.0191(9) Uani 1.00 1 d .
N(5) N 0.29218(12) 0.4905(2) 0.25333(18) 0.0134(8) Uani 1.00 1 d .
N(6) N 0.25109(13) 0.3956(2) 0.30611(17) 0.0157(8) Uani 1.00 1 d .
N(7) N 0.27103(12) 0.3085(2) 0.10034(17) 0.0128(8) Uani 1.00 1 d .
N(8) N 0.25228(13) 0.1709(2) 0.07904(18) 0.0162(8) Uani 1.00 1 d .
N(9) N 0.18864(12) 0.5103(2) 0.08482(17) 0.0129(8) Uani 1.00 1 d .
N(10) N 0.10444(12) 0.4993(2) 0.09391(17) 0.0126(8) Uani 1.00 1 d .
N(11) N 0.29857(13) 0.6213(2) 0.00091(17) 0.0149(8) Uani 1.00 1 d .
N(12) N 0.32145(13) 0.7177(2) -0.07327(19) 0.0182(8) Uani 1.00 1 d .
N(13) N 0.04575(12) 0.8810(2) 0.00268(18) 0.0144(8) Uani 1.00 1 d .
N(14) N 0.13017(13) 0.8571(2) 0.01154(18) 0.0153(8) Uani 1.00 1 d .
N(15) N 0.02129(13) 1.0101(2) 0.16369(17) 0.0142(8) Uani 1.00 1 d .
N(16) N 0.07747(13) 1.0188(2) 0.26026(18) 0.0162(8) Uani 1.00 1 d .
C(1) C 0.29402(15) 0.4812(3) -0.0325(2) 0.0151(9) Uani 1.00 1 d .
C(2) C 0.22540(15) 0.4096(2) 0.0241(2) 0.0120(9) Uani 1.00 1 d .
C(3) C 0.35843(15) 0.3457(3) 0.1195(2) 0.0154(9) Uani 1.00 1 d .
C(4) C 0.37107(15) 0.4545(3) 0.2171(2) 0.0138(9) Uani 1.00 1 d .
C(5) C 0.31504(15) 0.6491(3) 0.1182(2) 0.0137(9) Uani 1.00 1 d .
C(6) C 0.24369(15) 0.5811(2) 0.1717(2) 0.0134(9) Uani 1.00 1 d .
C(7) C -0.00452(15) 0.8597(2) -0.1051(2) 0.0137(9) Uani 1.00 1 d .
C(8) C 0.01028(15) 0.8818(2) 0.1058(2) 0.0135(9) Uani 1.00 1 d .
H(1) H 0.2818 0.4724 -0.1156 0.018 Uiso 1.00 1 calc R
H(2) H 0.1829 0.3656 -0.0329 0.014 Uiso 1.00 1 calc R
H(3) H 0.3953 0.2658 0.1374 0.018 Uiso 1.00 1 calc R
H(4) H 0.4136 0.4252 0.2812 0.017 Uiso 1.00 1 calc R
H(5) H 0.3174 0.7483 0.1327 0.016 Uiso 1.00 1 calc R
H(6) H 0.2128 0.6492 0.2096 0.016 Uiso 1.00 1 calc R
H(7A) H -0.0575 0.8166 -0.0954 0.016 Uiso 1.00 1 calc R
H(7B) H 0.0248 0.7988 -0.1503 0.016 Uiso 1.00 1 calc R
H(8A) H -0.0497 0.8613 0.0881 0.016 Uiso 1.00 1 calc R
H(8B) H 0.0368 0.8101 0.1558 0.016 Uiso 1.00 1 calc R

loop_
_atom_site_aniso_label
_atom_site_aniso_U_11
_atom_site_aniso_U_22
_atom_site_aniso_U_33
_atom_site_aniso_U_12
_atom_site_aniso_U_13
_atom_site_aniso_U_23
O(1A) 0.02(8) 0.0189 0.0189 0.0000 0.0000 0.0000
O(1B) 0.03(8) 0.0251 0.0251 0.0000 0.0000 0.0000
O(2A) 0.03(8) 0.0267 0.0267 0.0000 0.0000 0.0000
O(2B) 0.02(8) 0.0208 0.0208 0.0000 0.0000 0.0000
O(3) 0.02(7) 0.0164 0.0456 -0.0039 0.0012 -0.0073
O(4) 0.02(7) 0.0270 0.0344 0.0017 -0.0107 -0.0070
O(5) 0.02(6) 0.0175 0.0265 0.0027 -0.0001 0.0103
O(6) 0.01(6) 0.0196 0.0263 -0.0014 0.0070 0.0027
O(7) 0.01(6) 0.0166 0.0230 -0.0030 -0.0008 -0.0015
O(8) 0.02(7) 0.0166 0.0490 0.0029 -0.0043 0.0039
O(9) 0.01(6) 0.0126 0.0264 -0.0027 0.0013 -0.0012
O(10) 0.01(6) 0.0137 0.0279 0.0029 0.0066 -0.0032
O(11) 0.03(6) 0.0264 0.0128 0.0073 0.0071 0.0060
O(12) 0.02(6) 0.0219 0.0225 -0.0059 0.0027 0.0062
O(13) 0.02(6) 0.0216 0.0262 0.0016 0.0123 -0.0014
O(14) 0.01(6) 0.0178 0.0269 0.0006 -0.0028 0.0067
O(15) 0.03(6) 0.0190 0.0200 0.0027 -0.0024 0.0064
O(16) 0.02(6) 0.0204 0.0146 -0.0056 -0.0021 -0.0024
N(1) 0.01(7) 0.0284 0.0158 0.0040 0.0035 -0.0008
N(2A) 0.02(8) 0.0176 0.0176 0.0000 0.0000 0.0000
N(2B) 0.02(8) 0.0157 0.0157 0.0000 0.0000 0.0000
N(3) 0.01(7) 0.0176 0.0133 -0.0042 -0.0004 -0.0023
N(4) 0.01(7) 0.0202 0.0264 -0.0016 0.0021 -0.0091
N(5) 0.01(6) 0.0102 0.0196 -0.0003 0.0033 0.0002
N(6) 0.02(7) 0.0141 0.0127 -0.0014 0.0015 0.0008
N(7) 0.01(6) 0.0122 0.0142 0.0008 -0.0017 -0.0016
N(8) 0.01(6) 0.0127 0.0215 0.0011 0.0040 -0.0003
N(9) 0.01(6) 0.0118 0.0188 -0.0007 0.0030 0.0001
N(10) 0.01(6) 0.0132 0.0132 0.0010 0.0016 0.0028
N(11) 0.02(7) 0.0175 0.0100 -0.0041 0.0016 0.0029
N(12) 0.01(7) 0.0182 0.0254 0.0027 0.0043 0.0080
N(13) 0.01(7) 0.0136 0.0194 0.0026 0.0015 0.0012
N(14) 0.01(7) 0.0088 0.0246 0.0007 0.0033 0.0029
N(15) 0.01(6) 0.0120 0.0160 0.0002 -0.0001 0.0000
N(16) 0.01(6) 0.0173 0.0185 -0.0003 0.0023 -0.0005
C(1) 0.01(7) 0.0185 0.0156 -0.0003 0.0025 -0.0019
C(2) 0.01(7) 0.0143 0.0096 -0.0002 -0.0007 0.0001
C(3) 0.01(7) 0.0146 0.0221 0.0011 0.0015 -0.0033
C(4) 0.01(7) 0.0151 0.0156 0.0008 0.0015 -0.0020
C(5) 0.01(7) 0.0145 0.0148 -0.0012 0.0023 -0.0006
C(6) 0.01(7) 0.0096 0.0198 -0.0012 0.0027 0.0006
C(7) 0.01(7) 0.0116 0.0146 0.0010 0.0016 0.0003
C(8) 0.01(7) 0.0121 0.0158 -0.0006 0.0043 0.0007

loop_
_atom_type_symbol
_atom_type_description
_atom_type_scat_dispersion_real
_atom_type_scat_dispersion_imag
_atom_type_scat_source
C C 0.018 0.009
;
International Tables for Crystallography
(1992, Vol. C, Tables 4.2.6.8 and 6.1.1.4)
;
H H 0.000 0.000
;
International Tables for Crystallography
(1992, Vol. C, Table 6.1.1.4)
;
N N 0.031 0.018
;
International Tables for Crystallography
(1992, Vol. C, Tables 4.2.6.8 and 6.1.1.4)
;
O O 0.049 0.032
;
International Tables for Crystallography
(1992, Vol. C, Tables 4.2.6.8 and 6.1.1.4)
;

loop_
_geom_angle_atom_site_label_1
_geom_angle_atom_site_label_2
_geom_angle_atom_site_label_3
_geom_angle
_geom_angle_publ_flag
_geom_angle_site_symmetry_1
_geom_angle_site_symmetry_3
O(2B) O(1B) N(2B) 102.8(4) yes 3_665 .
O(1B) O(2B) N(2B) 100.8(4) yes 3_665 .
N(2A) N(1) C(1) 117.7(3) yes . .
N(2A) N(1) C(3) 125.1(3) yes . .
N(2B) N(1) C(1) 126.2(3) yes . .
N(2B) N(1) C(3) 120.7(3) yes . .
C(1) N(1) C(3) 110.5(2) yes . .
O(1A) N(2A) O(2A) 127.1(5) yes . .
O(1A) N(2A) N(1) 118.6(4) yes . .
O(2A) N(2A) N(1) 114.3(5) yes . .
O(1B) N(2B) O(2B) 127.3(5) yes . .
O(1B) N(2B) N(1) 113.5(4) yes . .
O(2B) N(2B) N(1) 119.1(5) yes . .
N(4) N(3) C(4) 116.90(19) yes . .
N(4) N(3) C(5) 116.90(19) yes . .
C(4) N(3) C(5) 109.04(19) yes . .
O(3) N(4) O(4) 127.8(2) yes . .
O(3) N(4) N(3) 115.52(20) yes . .
O(4) N(4) N(3) 116.4(2) yes . .
N(6) N(5) C(4) 119.36(19) yes . .
N(6) N(5) C(6) 118.86(19) yes . .
C(4) N(5) C(6) 110.5(2) yes . .
O(5) N(6) O(6) 126.4(2) yes . .
O(5) N(6) N(5) 116.7(2) yes . .
O(6) N(6) N(5) 116.87(19) yes . .
N(8) N(7) C(2) 117.88(17) yes . .
N(8) N(7) C(3) 116.88(19) yes . .
C(2) N(7) C(3) 108.01(19) yes . .
O(7) N(8) O(8) 127.1(2) yes . .
O(7) N(8) N(7) 115.65(19) yes . .
O(8) N(8) N(7) 117.04(19) yes . .
N(10) N(9) C(2) 118.96(18) yes . .
N(10) N(9) C(6) 118.81(20) yes . .
C(2) N(9) C(6) 116.75(19) yes . .
O(9) N(10) O(10) 126.9(2) yes . .
O(9) N(10) N(9) 116.41(20) yes . .
O(10) N(10) N(9) 116.66(18) yes . .
N(12) N(11) C(1) 118.8(2) yes . .
N(12) N(11) C(5) 118.56(20) yes . .
C(1) N(11) C(5) 117.19(20) yes . .
O(11) N(12) O(12) 127.3(2) yes . .
O(11) N(12) N(11) 116.1(2) yes . .
O(12) N(12) N(11) 116.6(2) yes . .
N(14) N(13) C(7) 117.3(2) yes . .
N(14) N(13) C(8) 117.43(19) yes . .
C(7) N(13) C(8) 122.05(19) yes . .
O(13) N(14) O(14) 126.4(2) yes . .
O(13) N(14) N(13) 117.85(19) yes . .
O(14) N(14) N(13) 115.8(2) yes . .
N(16) N(15) C(7) 113.76(18) yes . 3_575
N(16) N(15) C(8) 118.85(19) yes . .
C(7) N(15) C(8) 122.39(19) yes 3_575 .
O(15) N(16) O(16) 125.4(2) yes . .
O(15) N(16) N(15) 118.84(20) yes . .
O(16) N(16) N(15) 115.72(19) yes . .
N(1) C(1) N(11) 112.57(19) yes . .
N(1) C(1) C(2) 102.03(20) yes . .
N(11) C(1) C(2) 108.6(2) yes . .
N(7) C(2) N(9) 111.27(19) yes . .
N(7) C(2) C(1) 104.84(19) yes . .
N(9) C(2) C(1) 107.22(19) yes . .
N(1) C(3) N(7) 101.86(18) yes . .
N(1) C(3) C(4) 111.1(2) yes . .
N(7) C(3) C(4) 107.3(2) yes . .
N(3) C(4) N(5) 99.98(19) yes . .
N(3) C(4) C(3) 108.9(2) yes . .
N(5) C(4) C(3) 111.82(19) yes . .
N(3) C(5) N(11) 111.2(2) yes . .
N(3) C(5) C(6) 104.94(19) yes . .
N(11) C(5) C(6) 107.04(19) yes . .
N(5) C(6) N(9) 113.32(19) yes . .
N(5) C(6) C(5) 100.70(18) yes . .
N(9) C(6) C(5) 108.8(2) yes . .
N(13) C(7) N(15) 109.95(19) yes . 3_575
N(13) C(8) N(15) 112.5(2) yes . .
N(1) C(1) H(1) 111.076 yes . .
N(11) C(1) H(1) 111.084 yes . .
C(2) C(1) H(1) 111.081 yes . .
N(7) C(2) H(2) 111.096 yes . .
N(9) C(2) H(2) 111.090 yes . .
C(1) C(2) H(2) 111.095 yes . .
N(1) C(3) H(3) 112.005 yes . .
N(7) C(3) H(3) 112.007 yes . .
C(4) C(3) H(3) 112.001 yes . .
N(3) C(4) H(4) 111.860 yes . .
N(5) C(4) H(4) 111.855 yes . .
C(3) C(4) H(4) 111.853 yes . .
N(3) C(5) H(5) 111.133 yes . .
N(11) C(5) H(5) 111.131 yes . .
C(6) C(5) H(5) 111.119 yes . .
N(5) C(6) H(6) 111.191 yes . .
N(9) C(6) H(6) 111.194 yes . .
C(5) C(6) H(6) 111.195 yes . .
N(13) C(7) H(7A) 109.675 yes . .
N(13) C(7) H(7B) 109.676 yes . .
N(15) C(7) H(7A) 109.678 yes 3_575 .
N(15) C(7) H(7B) 109.666 yes 3_575 .
H(7A) C(7) H(7B) 108.168 yes . .
N(13) C(8) H(8A) 109.090 yes . .
N(13) C(8) H(8B) 109.090 yes . .
N(15) C(8) H(8A) 109.091 yes . .
N(15) C(8) H(8B) 109.085 yes . .
H(8A) C(8) H(8B) 107.841 yes . .

loop_
_geom_bond_atom_site_label_1
_geom_bond_atom_site_label_2
_geom_bond_distance
_geom_bond_publ_flag
_geom_bond_site_symmetry_2
O(1A) N(2A) 1.222(5) yes .
O(1B) O(2B) 1.764(20) yes 3_665
O(1B) N(2B) 1.213(5) yes .
O(2A) N(2A) 1.209(4) yes .
O(2B) N(2B) 1.229(4) yes .
O(3) N(4) 1.216(3) yes .
O(4) N(4) 1.215(2) yes .
O(5) N(6) 1.2239(15) yes .
O(6) N(6) 1.226(3) yes .
O(7) N(8) 1.217(3) yes .
O(8) N(8) 1.2104(18) yes .
O(9) N(10) 1.218(4) yes .
O(10) N(10) 1.217(3) yes .
O(11) N(12) 1.224(4) yes .
O(12) N(12) 1.217(4) yes .
O(13) N(14) 1.217(3) yes .
O(14) N(14) 1.229(3) yes .
O(15) N(16) 1.2198(18) yes .
O(16) N(16) 1.234(4) yes .
N(1) N(2A) 1.373(5) yes .
N(1) N(2B) 1.326(6) yes .
N(1) C(1) 1.453(2) yes .
N(1) C(3) 1.454(3) yes .
N(3) N(4) 1.423(5) yes .
N(3) C(4) 1.442(3) yes .
N(3) C(5) 1.481(2) yes .
N(5) N(6) 1.374(3) yes .
N(5) C(4) 1.472(3) yes .
N(5) C(6) 1.4733(19) yes .
N(7) N(8) 1.416(4) yes .
N(7) C(2) 1.4837(17) yes .
N(7) C(3) 1.458(4) yes .
N(9) N(10) 1.403(3) yes .
N(9) C(2) 1.431(4) yes .
N(9) C(6) 1.453(5) yes .
N(11) N(12) 1.406(3) yes .
N(11) C(1) 1.448(4) yes .
N(11) C(5) 1.434(4) yes .
N(13) N(14) 1.387(3) yes .
N(13) C(7) 1.445(4) yes .
N(13) C(8) 1.462(4) yes .
N(15) N(16) 1.371(4) yes .
N(15) C(7) 1.480(3) yes 3_575
N(15) C(8) 1.453(4) yes .
C(1) C(2) 1.576(4) yes .
C(3) C(4) 1.593(6) yes .
C(5) C(6) 1.575(4) yes .
C(1) H(1) 1.000 yes .
C(2) H(2) 1.000 yes .
C(3) H(3) 1.000 yes .
C(4) H(4) 1.000 yes .
C(5) H(5) 1.000 yes .
C(6) H(6) 1.000 yes .
C(7) H(7A) 0.990 yes .
C(7) H(7B) 0.990 yes .
C(8) H(8A) 0.990 yes .
C(8) H(8B) 0.990 yes .

loop_
_geom_contact_atom_site_label_1
_geom_contact_atom_site_label_2
_geom_contact_distance
_geom_contact_publ_flag
_geom_contact_site_symmetry_2
O(1A) O(2B) 2.996(19) yes 3_665
O(1A) O(3) 3.058(3) yes 3_665
O(1A) O(4) 2.738(4) yes 3_665
O(1A) O(11) 3.282(4) yes .
O(1A) N(2B) 3.49(2) yes 3_665
O(1A) N(3) 3.360(11) yes 3_665
O(1A) N(4) 2.787(6) yes 3_665
O(1A) N(11) 3.556(5) yes .
O(1A) C(1) 2.663(5) yes .
O(1A) C(3) 3.582(5) yes .
O(1B) O(1B) 2.787(12) yes 3_665
O(1B) O(2A) 3.09(2) yes 3_665
O(1B) O(3) 3.555(7) yes 3_665
O(1B) O(4) 3.138(7) yes 3_665
O(1B) O(11) 2.990(3) yes .
O(1B) N(1) 3.271(16) yes 3_665
O(1B) N(2A) 3.18(2) yes 3_665
O(1B) N(3) 3.064(6) yes 3_665
O(1B) N(4) 3.051(5) yes 3_665
O(1B) N(11) 3.102(5) yes .
O(1B) N(12) 3.062(4) yes .
O(1B) C(1) 2.675(6) yes .
O(1B) C(3) 3.470(5) yes .
O(2A) O(3) 2.899(5) yes 3_665
O(2A) O(12) 3.160(9) yes 3_665
O(2A) N(2B) 3.46(2) yes 3_665
O(2A) N(3) 3.537(9) yes 3_665
O(2A) N(4) 3.278(4) yes 3_665
O(2A) N(12) 3.518(14) yes 3_665
O(2A) C(1) 3.473(4) yes .
O(2A) C(3) 2.723(5) yes .
O(2B) O(2B) 2.836(9) yes 3_665
O(2B) O(3) 3.596(9) yes 3_665
O(2B) O(11) 3.290(10) yes 3_665
O(2B) O(12) 3.096(3) yes 3_665
O(2B) N(1) 3.239(13) yes 3_665
O(2B) N(2A) 3.072(19) yes 3_665
O(2B) N(3) 3.346(6) yes .
O(2B) N(3) 3.387(4) yes 3_665
O(2B) N(11) 3.380(9) yes 3_665
O(2B) N(12) 2.965(8) yes 3_665
O(2B) C(1) 3.567(4) yes .
O(2B) C(3) 2.676(5) yes .
O(2B) C(4) 3.364(5) yes .
O(3) O(12) 3.223(3) yes .
O(3) N(2A) 3.313(4) yes 3_665
O(3) C(4) 3.513(4) yes .
O(3) C(5) 2.715(4) yes .
O(4) N(5) 3.480(4) yes .
O(4) C(4) 2.656(5) yes .
O(4) C(5) 3.522(3) yes .
O(5) N(7) 3.047(3) yes .
O(5) N(8) 3.560(4) yes .
O(5) C(3) 3.227(3) yes .
O(5) C(4) 2.700(3) yes .
O(5) C(6) 3.5395(20) yes .
O(6) O(9) 3.347(3) yes .
O(6) O(10) 2.8721(16) yes .
O(6) N(7) 3.261(3) yes .
O(6) N(9) 2.849(3) yes .
O(6) N(10) 2.749(3) yes .
O(6) C(2) 3.588(3) yes .
O(6) C(4) 3.525(3) yes .
O(6) C(6) 2.667(3) yes .
O(7) O(9) 3.199(2) yes .
O(7) C(2) 2.719(3) yes .
O(7) C(3) 3.518(4) yes .
O(8) N(1) 3.566(3) yes .
O(8) C(2) 3.536(2) yes .
O(8) C(3) 2.676(4) yes .
O(9) N(7) 3.439(3) yes .
O(9) C(2) 2.643(3) yes .
O(9) C(6) 3.515(4) yes .
O(10) C(2) 3.529(3) yes .
O(10) C(6) 2.709(3) yes .
O(11) C(1) 2.697(3) yes .
O(11) C(5) 3.532(3) yes .
O(12) N(3) 3.4445(19) yes .
O(12) C(1) 3.517(4) yes .
O(12) C(5) 2.643(3) yes .
O(13) N(15) 3.309(5) yes 3_575
O(13) C(7) 2.640(3) yes .
O(13) C(8) 3.539(3) yes .
O(14) O(15) 2.998(3) yes .
O(14) N(15) 3.036(3) yes .
O(14) N(16) 3.041(3) yes .
O(14) C(7) 3.514(3) yes .
O(14) C(8) 2.608(3) yes .
O(15) C(7) 3.522(2) yes 3_575
O(15) C(8) 2.708(4) yes .
O(16) C(7) 2.516(8) yes 3_575
O(16) C(8) 3.510(4) yes .
N(1) N(2B) 3.548(15) yes 3_665
N(1) N(3) 2.585(5) yes .
N(1) N(5) 3.449(4) yes .
N(1) N(8) 3.188(4) yes .
N(1) N(9) 3.352(3) yes .
N(1) N(12) 3.318(3) yes .
N(1) C(5) 2.925(4) yes .
N(1) C(6) 3.479(4) yes .
N(2A) N(2B) 3.26(3) yes 3_665
N(2A) N(4) 3.344(5) yes 3_665
N(2A) N(7) 3.324(6) yes .
N(2A) N(11) 3.419(7) yes .
N(2A) C(2) 3.465(6) yes .
N(2B) N(2B) 2.46(2) yes 3_665
N(2B) N(3) 3.017(10) yes .
N(2B) N(3) 3.546(6) yes 3_665
N(2B) N(4) 3.569(6) yes 3_665
N(2B) N(7) 3.509(8) yes .
N(2B) N(11) 3.123(4) yes .
N(2B) N(12) 3.571(4) yes .
N(2B) C(4) 3.247(7) yes .
N(3) N(6) 3.548(3) yes .
N(3) N(7) 3.391(5) yes .
N(3) N(9) 3.399(4) yes .
N(3) N(12) 3.305(2) yes .
N(3) C(1) 2.909(4) yes .
N(3) C(2) 3.466(5) yes .
N(4) N(5) 3.134(4) yes .
N(4) N(11) 3.546(4) yes .
N(4) C(6) 3.456(4) yes .
N(5) N(7) 2.576(5) yes .
N(5) N(10) 3.356(4) yes .
N(5) N(11) 3.346(3) yes .
N(5) C(1) 3.477(4) yes .
N(5) C(2) 2.934(4) yes .
N(6) N(7) 2.713(4) yes .
N(6) N(8) 3.551(4) yes .
N(6) N(9) 2.946(3) yes .
N(6) N(10) 3.386(3) yes .
N(6) C(2) 3.385(3) yes .
N(6) C(3) 3.120(3) yes .
N(7) N(10) 3.309(2) yes .
N(7) N(11) 3.390(3) yes .
N(7) C(5) 3.460(4) yes .
N(7) C(6) 2.901(4) yes .
N(8) N(9) 3.534(3) yes .
N(8) C(1) 3.479(3) yes .
N(9) N(11) 2.464(3) yes .
N(9) C(3) 3.190(2) yes .
N(9) C(4) 3.201(3) yes .
N(11) C(3) 3.174(2) yes .
N(11) C(4) 3.169(2) yes .
N(13) N(13) 2.793(3) yes 3_575
N(13) N(16) 3.377(5) yes .
N(13) C(7) 2.985(7) yes 3_575
N(13) C(8) 2.782(2) yes 3_575
N(14) N(15) 3.154(3) yes .
N(14) N(15) 3.272(6) yes 3_575
N(15) C(7) 3.553(4) yes .
N(15) C(8) 3.404(3) yes 3_575
C(1) C(4) 3.102(4) yes .
C(1) C(6) 2.909(5) yes .
C(2) C(4) 3.094(5) yes .
C(2) C(5) 2.929(6) yes .
C(3) C(5) 3.096(4) yes .
C(3) C(6) 3.126(3) yes .
C(8) C(8) 3.458(3) yes 3_575
O(1A) O(5) 2.737(11) yes 4_554
O(1A) O(8) 3.018(7) yes 4_554
O(1B) O(3) 3.280(5) yes 4_564
O(2A) O(4) 2.948(6) yes 2_645
O(2A) O(5) 3.039(11) yes 4_554
O(2B) O(3) 3.066(7) yes 2_645
O(2B) O(4) 3.104(4) yes 2_645
O(2B) N(4) 3.305(5) yes 2_645
O(3) O(1B) 3.280(8) yes 4_565
O(3) O(2B) 3.066(7) yes 2_655
O(3) O(4) 3.372(4) yes 2_655
O(3) O(11) 2.981(3) yes 4_565
O(3) C(3) 3.452(9) yes 2_655
O(3) C(4) 3.327(8) yes 2_655
O(4) O(2A) 2.948(6) yes 2_655
O(4) O(2B) 3.104(4) yes 2_655
O(4) O(3) 3.372(3) yes 2_645
O(4) O(8) 3.226(8) yes 2_655
O(4) O(12) 3.311(4) yes 4_565
O(4) C(3) 3.378(8) yes 2_655
O(5) O(1A) 2.737(8) yes 4_555
O(5) O(2A) 3.039(6) yes 4_555
O(5) O(7) 3.115(3) yes 4_555
O(5) O(8) 3.274(5) yes 4_555
O(5) O(16) 3.540(4) yes 1_545
O(5) N(1) 2.977(4) yes 4_555
O(5) N(2A) 2.626(10) yes 4_555
O(5) N(2B) 3.487(9) yes 4_555
O(5) N(7) 3.266(2) yes 4_555
O(5) N(8) 2.921(3) yes 4_555
O(5) C(1) 3.156(6) yes 4_555
O(5) C(2) 3.278(4) yes 4_555
O(5) C(3) 3.556(3) yes 4_555
O(6) O(7) 2.886(2) yes 4_555
O(6) O(13) 2.909(6) yes 4_565
O(6) O(16) 3.012(4) yes 1_545
O(6) N(8) 3.494(3) yes 4_555
O(6) N(15) 3.465(5) yes 2_545
O(6) C(8) 3.427(6) yes 2_545
O(7) O(5) 3.115(3) yes 4_554
O(7) O(6) 2.886(4) yes 4_554
O(7) O(13) 3.298(4) yes 1_545
O(7) O(14) 3.038(3) yes 1_545
O(7) O(16) 3.521(3) yes 1_545
O(7) N(6) 3.203(4) yes 4_554
O(7) N(13) 3.429(4) yes 1_545
O(7) N(14) 2.998(4) yes 1_545
O(7) N(15) 3.523(3) yes 1_545
O(7) C(7) 3.140(6) yes 3_565
O(7) C(8) 3.335(9) yes 3_565
O(8) O(1A) 3.018(4) yes 4_555
O(8) O(4) 3.226(8) yes 2_645
O(8) O(5) 3.274(3) yes 4_554
O(8) O(12) 3.316(4) yes 1_545
O(8) O(14) 3.228(4) yes 1_545
O(9) O(9) 2.937(3) yes 3_565
O(9) O(10) 3.017(7) yes 3_565
O(9) O(15) 3.416(4) yes 2_545
O(9) O(15) 3.412(2) yes 4_564
O(9) O(16) 3.270(4) yes 4_564
O(9) N(10) 3.164(6) yes 3_565
O(9) N(13) 3.392(9) yes 3_565
O(9) N(16) 3.556(3) yes 4_564
O(9) C(7) 2.967(7) yes 3_565
O(9) C(8) 3.513(10) yes 3_565
O(10) O(9) 3.017(7) yes 3_565
O(10) O(13) 3.506(4) yes 4_565
O(10) O(14) 3.150(3) yes .
O(10) O(15) 3.396(6) yes 2_545
O(10) O(16) 3.163(5) yes 2_545
O(10) N(13) 3.4072(20) yes .
O(10) N(14) 3.345(3) yes .
O(10) N(15) 3.091(3) yes 2_545
O(10) N(16) 2.986(5) yes 2_545
O(10) C(7) 3.512(4) yes 4_565
O(10) C(8) 3.137(2) yes .
O(11) O(3) 2.981(3) yes 4_564
O(11) O(13) 3.266(3) yes .
O(11) O(14) 3.250(4) yes 4_564
O(11) O(15) 3.576(4) yes 4_564
O(11) N(3) 3.395(4) yes 4_564
O(11) N(4) 3.090(4) yes 4_564
O(11) N(5) 3.320(6) yes 4_564
O(11) C(5) 3.033(3) yes 4_564
O(11) C(6) 3.053(5) yes 4_564
O(12) O(4) 3.311(3) yes 4_564
O(12) O(8) 3.316(4) yes 1_565
O(12) O(13) 3.076(3) yes .
O(12) N(4) 3.435(3) yes 4_564
O(12) N(5) 3.204(3) yes 4_564
O(13) O(6) 2.909(4) yes 4_564
O(13) O(7) 3.298(4) yes 1_565
O(13) O(10) 3.506(3) yes 4_564
O(13) O(11) 3.266(3) yes .
O(13) O(12) 3.076(3) yes .
O(13) O(15) 3.011(7) yes 4_564
O(13) N(6) 3.442(4) yes 4_564
O(13) N(11) 3.1989(17) yes .
O(13) N(12) 2.934(2) yes .
O(14) O(7) 3.038(3) yes 1_565
O(14) O(8) 3.228(4) yes 1_565
O(14) O(10) 3.150(3) yes .
O(14) O(11) 3.250(3) yes 4_565
O(14) N(8) 3.456(4) yes 1_565
O(14) N(9) 3.456(3) yes .
O(14) N(11) 3.523(3) yes .
O(14) C(5) 3.129(2) yes .
O(14) C(6) 3.035(2) yes .
O(15) O(9) 3.416(4) yes 2_555
O(15) O(9) 3.412(5) yes 4_565
O(15) O(10) 3.396(4) yes 2_555
O(15) O(11) 3.576(3) yes 4_565
O(15) O(13) 3.011(4) yes 4_565
O(15) N(9) 3.472(4) yes 4_565
O(15) N(10) 3.492(4) yes 4_565
O(15) C(2) 3.496(5) yes 4_565
O(15) C(7) 3.433(5) yes 4_565
O(16) O(5) 3.540(4) yes 1_565
O(16) O(6) 3.012(4) yes 1_565
O(16) O(7) 3.521(3) yes 1_565
O(16) O(9) 3.270(3) yes 4_565
O(16) O(10) 3.163(5) yes 2_555
O(16) N(6) 3.554(4) yes 1_565
O(16) C(2) 3.259(3) yes 4_565
O(16) C(8) 3.443(3) yes 2_555
N(1) O(5) 2.977(7) yes 4_554
N(2A) O(5) 2.626(16) yes 4_554
N(2B) O(5) 3.487(16) yes 4_554
N(3) O(11) 3.395(6) yes 4_565
N(4) O(2B) 3.305(7) yes 2_655
N(4) O(11) 3.090(5) yes 4_565
N(4) O(12) 3.435(4) yes 4_565
N(4) N(12) 3.533(5) yes 4_565
N(5) O(11) 3.320(7) yes 4_565
N(5) O(12) 3.204(6) yes 4_565
N(5) N(12) 3.570(7) yes 4_565
N(6) O(7) 3.203(3) yes 4_555
N(6) O(13) 3.442(6) yes 4_565
N(6) O(16) 3.554(5) yes 1_545
N(6) N(8) 3.376(3) yes 4_555
N(7) O(5) 3.266(5) yes 4_554
N(8) O(5) 2.921(3) yes 4_554
N(8) O(6) 3.494(5) yes 4_554
N(8) O(14) 3.456(4) yes 1_545
N(8) N(6) 3.376(5) yes 4_554
N(9) O(14) 3.456(3) yes .
N(9) O(15) 3.472(3) yes 4_564
N(10) O(9) 3.164(6) yes 3_565
N(10) O(15) 3.492(3) yes 4_564
N(11) O(13) 3.1989(18) yes .
N(11) O(14) 3.523(3) yes .
N(12) O(13) 2.934(2) yes .
N(12) N(4) 3.533(3) yes 4_564
N(12) N(5) 3.570(4) yes 4_564
N(13) O(7) 3.429(5) yes 1_565
N(13) O(9) 3.392(9) yes 3_565
N(13) O(10) 3.407(2) yes .
N(14) O(7) 2.998(4) yes 1_565
N(14) O(10) 3.345(3) yes .
N(15) O(6) 3.465(7) yes 2_555
N(15) O(7) 3.523(3) yes 1_565
N(15) O(10) 3.091(2) yes 2_555
N(16) O(9) 3.556(4) yes 4_565
N(16) O(10) 2.986(4) yes 2_555
C(1) O(5) 3.156(8) yes 4_554
C(2) O(5) 3.278(6) yes 4_554
C(2) O(15) 3.496(3) yes 4_564
C(2) O(16) 3.259(6) yes 4_564
C(3) O(3) 3.452(9) yes 2_645
C(3) O(4) 3.378(5) yes 2_645
C(3) O(5) 3.556(7) yes 4_554
C(4) O(3) 3.327(6) yes 2_645
C(5) O(11) 3.033(7) yes 4_565
C(5) O(14) 3.129(2) yes .
C(6) O(11) 3.053(8) yes 4_565
C(6) O(14) 3.035(2) yes .
C(7) O(7) 3.140(6) yes 3_565
C(7) O(9) 2.967(8) yes 3_565
C(7) O(10) 3.512(3) yes 4_564
C(7) O(15) 3.433(6) yes 4_564
C(8) O(6) 3.427(5) yes 2_555
C(8) O(7) 3.335(10) yes 3_565
C(8) O(9) 3.513(11) yes 3_565
C(8) O(10) 3.137(3) yes .
C(8) O(16) 3.443(6) yes 2_545
O(1A) H(1) 2.2718 yes .
O(1B) H(1) 2.6084 yes .
O(1B) H(4) 3.5892 yes 3_665
O(2A) H(3) 2.3780 yes .
O(2B) H(3) 2.4586 yes .
O(2B) H(4) 3.4897 yes .
O(3) H(5) 2.3194 yes .
O(4) H(4) 2.2360 yes .
O(5) H(3) 3.3600 yes .
O(5) H(4) 2.5810 yes .
O(6) H(6) 2.7228 yes .
O(7) H(2) 2.3305 yes .
O(8) H(3) 2.2637 yes .
O(9) H(2) 2.2818 yes .
O(10) H(6) 2.3263 yes .
O(11) H(1) 2.3096 yes .
O(12) H(5) 2.2765 yes .
O(13) H(7A) 3.5120 yes .
O(13) H(7B) 2.2782 yes .
O(13) H(8A) 3.4285 yes 3_575
O(14) H(8A) 3.5475 yes .
O(14) H(8B) 2.3762 yes .
O(15) H(8A) 3.3803 yes .
O(15) H(8B) 2.2666 yes .
O(16) H(7A) 2.3881 yes 3_575
O(16) H(7B) 2.5330 yes 3_575
N(1) H(2) 3.0147 yes .
N(1) H(4) 3.2245 yes .
N(2A) H(1) 2.4724 yes .
N(2A) H(3) 2.6269 yes .
N(2B) H(1) 2.7593 yes .
N(2B) H(3) 2.6141 yes .
N(3) H(3) 3.1705 yes .
N(3) H(6) 3.1099 yes .
N(4) H(4) 2.5071 yes .
N(4) H(5) 2.5108 yes .
N(5) H(3) 3.2507 yes .
N(5) H(5) 3.0117 yes .
N(6) H(4) 2.7378 yes .
N(6) H(6) 2.8072 yes .
N(7) H(1) 3.1152 yes .
N(7) H(4) 3.1556 yes .
N(8) H(2) 2.5266 yes .
N(8) H(3) 2.5158 yes .
N(9) H(1) 3.0938 yes .
N(9) H(5) 3.1565 yes .
N(10) H(2) 2.5324 yes .
N(10) H(6) 2.5551 yes .
N(11) H(2) 3.1546 yes .
N(11) H(6) 3.0989 yes .
N(12) H(1) 2.5532 yes .
N(12) H(5) 2.5307 yes .
N(13) H(7A) 3.2032 yes 3_575
N(13) H(8A) 2.7918 yes 3_575
N(14) H(7A) 3.1593 yes .
N(14) H(7B) 2.4661 yes .
N(14) H(8A) 3.2220 yes .
N(14) H(8A) 3.2419 yes 3_575
N(14) H(8B) 2.5447 yes .
N(15) H(8A) 3.4124 yes 3_575
N(16) H(7A) 2.5644 yes 3_575
N(16) H(7B) 2.6724 yes 3_575
N(16) H(8A) 3.1216 yes .
N(16) H(8B) 2.4660 yes .
C(1) H(3) 3.2381 yes .
C(1) H(5) 3.3114 yes .
C(2) H(3) 3.2288 yes .
C(2) H(6) 3.3063 yes .
C(3) H(1) 3.1858 yes .
C(3) H(2) 3.1615 yes .
C(4) H(5) 3.1704 yes .
C(4) H(6) 3.2205 yes .
C(5) H(1) 3.3082 yes .
C(5) H(4) 3.2310 yes .
C(6) H(2) 3.3098 yes .
C(6) H(4) 3.2710 yes .
C(7) H(8A) 2.5696 yes .
C(7) H(8A) 2.9076 yes 3_575
C(7) H(8B) 3.1708 yes .
C(7) H(8B) 3.3647 yes 3_575
C(8) H(7A) 2.5979 yes .
C(8) H(7A) 3.1022 yes 3_575
C(8) H(7B) 3.2626 yes .
C(8) H(7B) 3.2852 yes 3_575
C(8) H(8A) 3.5996 yes 3_575
H(1) H(2) 2.2958 yes .
H(3) H(4) 2.3400 yes .
H(5) H(6) 2.2969 yes .
H(7A) H(8A) 2.2551 yes .
H(7A) H(8B) 3.1905 yes .
H(7B) H(8A) 3.3724 yes .
H(7B) H(8A) 3.4705 yes 3_575
O(1A) H(3) 2.9735 yes 4_554
O(1A) H(4) 3.3069 yes 4_554
O(2A) H(4) 3.0805 yes 4_554
O(3) H(3) 2.8118 yes 2_655
O(3) H(4) 2.5830 yes 2_655
O(4) H(3) 2.3907 yes 2_655
O(5) H(1) 2.7890 yes 4_555
O(5) H(2) 2.9634 yes 4_555
O(6) H(2) 3.3969 yes 4_555
O(6) H(8A) 2.6849 yes 2_545
O(7) H(7A) 2.2876 yes 3_565
O(7) H(8A) 2.4212 yes 3_565
O(8) H(1) 3.4487 yes 4_555
O(8) H(5) 3.4092 yes 1_545
O(9) H(7A) 2.3114 yes 3_565
O(9) H(7B) 2.9445 yes 3_565
O(9) H(8A) 3.0928 yes 3_565
O(9) H(8B) 3.4706 yes 3_565
O(10) H(7B) 2.9510 yes 4_565
O(10) H(8A) 3.4235 yes .
O(10) H(8B) 2.3191 yes .
O(11) H(5) 2.4796 yes 4_564
O(11) H(6) 2.5258 yes 4_564
O(12) H(6) 3.5502 yes 4_564
O(13) H(5) 3.4399 yes .
O(13) H(6) 2.9016 yes 4_564
O(14) H(5) 2.6183 yes .
O(14) H(6) 2.4425 yes .
O(15) H(1) 3.2020 yes 4_565
O(15) H(2) 3.0507 yes 4_565
O(15) H(7B) 2.5157 yes 4_565
O(16) H(1) 3.1680 yes 4_565
O(16) H(2) 2.3567 yes 4_565
O(16) H(8A) 2.9193 yes 2_555
O(16) H(8B) 3.0269 yes 2_555
N(2A) H(4) 3.3751 yes 4_554
N(4) H(3) 2.8858 yes 2_655
N(4) H(4) 3.4569 yes 2_655
N(6) H(2) 3.5354 yes 4_555
N(8) H(7A) 3.2240 yes 3_565
N(10) H(7A) 3.2320 yes 3_565
N(10) H(8B) 3.4044 yes .
N(12) H(5) 3.5759 yes 4_564
N(12) H(6) 3.2177 yes 4_564
N(14) H(5) 3.3548 yes .
N(14) H(6) 3.2907 yes .
N(16) H(1) 3.4384 yes 4_565
N(16) H(2) 3.0339 yes 4_565
N(16) H(7B) 3.4899 yes 4_565
C(7) H(8B) 3.5146 yes 4_564
C(8) H(7B) 3.4376 yes 4_565
H(1) O(5) 2.7890 yes 4_554
H(1) O(8) 3.4487 yes 4_554
H(1) O(15) 3.2020 yes 4_564
H(1) O(16) 3.1680 yes 4_564
H(1) N(16) 3.4384 yes 4_564
H(2) O(5) 2.9634 yes 4_554
H(2) O(6) 3.3969 yes 4_554
H(2) O(15) 3.0507 yes 4_564
H(2) O(16) 2.3567 yes 4_564
H(2) N(6) 3.5354 yes 4_554
H(2) N(16) 3.0339 yes 4_564
H(2) H(7A) 3.3060 yes 3_565
H(2) H(8A) 3.1310 yes 3_565
H(3) O(1A) 2.9736 yes 4_555
H(3) O(3) 2.8118 yes 2_645
H(3) O(4) 2.3907 yes 2_645
H(3) N(4) 2.8858 yes 2_645
H(4) O(1A) 3.3069 yes 4_555
H(4) O(2A) 3.0805 yes 4_555
H(4) O(3) 2.5830 yes 2_645
H(4) N(2A) 3.3751 yes 4_555
H(4) N(4) 3.4569 yes 2_645
H(5) O(8) 3.4092 yes 1_565
H(5) O(11) 2.4796 yes 4_565
H(5) O(13) 3.4399 yes .
H(5) O(14) 2.6183 yes .
H(5) N(12) 3.5759 yes 4_565
H(5) N(14) 3.3548 yes .
H(6) O(11) 2.5258 yes 4_565
H(6) O(12) 3.5502 yes 4_565
H(6) O(13) 2.9016 yes 4_565
H(6) O(14) 2.4425 yes .
H(6) N(12) 3.2177 yes 4_565
H(6) N(14) 3.2907 yes .
H(6) H(8B) 3.2633 yes .
H(7A) O(7) 2.2876 yes 3_565
H(7A) O(9) 2.3114 yes 3_565
H(7A) N(8) 3.2240 yes 3_565
H(7A) N(10) 3.2320 yes 3_565
H(7A) H(2) 3.3060 yes 3_565
H(7B) O(9) 2.9445 yes 3_565
H(7B) O(10) 2.9510 yes 4_564
H(7B) O(15) 2.5157 yes 4_564
H(7B) N(16) 3.4899 yes 4_564
H(7B) C(8) 3.4376 yes 4_564
H(7B) H(8A) 3.5861 yes 4_564
H(7B) H(8B) 2.6261 yes 4_564
H(8A) O(6) 2.6849 yes 2_555
H(8A) O(7) 2.4212 yes 3_565
H(8A) O(9) 3.0928 yes 3_565
H(8A) O(10) 3.4235 yes .
H(8A) O(16) 2.9193 yes 2_545
H(8A) H(2) 3.1310 yes 3_565
H(8A) H(7B) 3.5861 yes 4_565
H(8B) O(9) 3.4706 yes 3_565
H(8B) O(10) 2.3191 yes .
H(8B) O(16) 3.0269 yes 2_545
H(8B) N(10) 3.4044 yes .
H(8B) C(7) 3.5146 yes 4_565
H(8B) H(6) 3.2633 yes .
H(8B) H(7B) 2.6261 yes 4_565

loop_
_geom_torsion_atom_site_label_1
_geom_torsion_atom_site_label_2
_geom_torsion_atom_site_label_3
_geom_torsion_atom_site_label_4
_geom_torsion
_geom_torsion_publ_flag
_geom_torsion_site_symmetry_1
_geom_torsion_site_symmetry_3
_geom_torsion_site_symmetry_4
O(2B) O(1B) N(2B) O(2B) -65.5(7) no 3_665 . .
O(2B) O(1B) N(2B) N(1) 111.1(4) no 3_665 . .
N(2B) O(1B) O(2B) N(2B) 47.5(6) no . 3_665 3_665
O(1B) O(2B) N(2B) O(1B) 64.6(7) no 3_665 . .
O(1B) O(2B) N(2B) N(1) -111.8(4) no 3_665 . .
N(2A) N(1) N(2B) O(1B) 81.3(6) no . . .
N(2A) N(1) N(2B) O(2B) -101.8(6) no . . .
N(2B) N(1) N(2A) O(1A) -97.7(6) no . . .
N(2B) N(1) N(2A) O(2A) 82.0(5) no . . .
N(2A) N(1) C(1) N(11) -115.9(3) no . . .
N(2A) N(1) C(1) C(2) 127.9(3) no . . .
C(1) N(1) N(2A) O(1A) 16.7(6) no . . .
C(1) N(1) N(2A) O(2A) -163.6(4) no . . .
N(2A) N(1) C(3) N(7) -113.7(3) no . . .
N(2A) N(1) C(3) C(4) 132.3(3) no . . .
C(3) N(1) N(2A) O(1A) 165.0(3) no . . .
C(3) N(1) N(2A) O(2A) -15.3(6) no . . .
N(2B) N(1) C(1) N(11) -70.1(4) no . . .
N(2B) N(1) C(1) C(2) 173.6(3) no . . .
C(1) N(1) N(2B) O(1B) -9.6(6) no . . .
C(1) N(1) N(2B) O(2B) 167.3(4) no . . .
N(2B) N(1) C(3) N(7) -160.7(3) no . . .
N(2B) N(1) C(3) C(4) 85.2(4) no . . .
C(3) N(1) N(2B) O(1B) -169.4(3) no . . .
C(3) N(1) N(2B) O(2B) 7.5(6) no . . .
C(1) N(1) C(3) N(7) 36.5(2) no . . .
C(1) N(1) C(3) C(4) -77.5(2) no . . .
C(3) N(1) C(1) N(11) 91.5(3) no . . .
C(3) N(1) C(1) C(2) -24.8(2) no . . .
N(4) N(3) C(4) N(5) 99.8(2) no . . .
N(4) N(3) C(4) C(3) -142.8(2) no . . .
C(4) N(3) N(4) O(3) -165.0(2) no . . .
C(4) N(3) N(4) O(4) 20.1(3) no . . .
N(4) N(3) C(5) N(11) 130.0(2) no . . .
N(4) N(3) C(5) C(6) -114.6(2) no . . .
C(5) N(3) N(4) O(3) -33.1(3) no . . .
C(5) N(3) N(4) O(4) 151.9(2) no . . .
C(4) N(3) C(5) N(11) -94.6(2) no . . .
C(4) N(3) C(5) C(6) 20.8(2) no . . .
C(5) N(3) C(4) N(5) -35.5(2) no . . .
C(5) N(3) C(4) C(3) 81.8(2) no . . .
N(6) N(5) C(4) N(3) -177.80(19) no . . .
N(6) N(5) C(4) C(3) 67.1(3) no . . .
C(4) N(5) N(6) O(5) 24.6(3) no . . .
C(4) N(5) N(6) O(6) -156.4(2) no . . .
N(6) N(5) C(6) N(9) -53.7(3) no . . .
N(6) N(5) C(6) C(5) -169.64(20) no . . .
C(6) N(5) N(6) O(5) 164.9(2) no . . .
C(6) N(5) N(6) O(6) -16.1(3) no . . .
C(4) N(5) C(6) N(9) 89.8(2) no . . .
C(4) N(5) C(6) C(5) -26.2(2) no . . .
C(6) N(5) C(4) N(3) 38.9(2) no . . .
C(6) N(5) C(4) C(3) -76.2(2) no . . .
N(8) N(7) C(2) N(9) 127.7(2) no . . .
N(8) N(7) C(2) C(1) -116.8(2) no . . .
C(2) N(7) N(8) O(7) -30.4(3) no . . .
C(2) N(7) N(8) O(8) 154.3(2) no . . .
N(8) N(7) C(3) N(1) 102.9(2) no . . .
N(8) N(7) C(3) C(4) -140.3(2) no . . .
C(3) N(7) N(8) O(7) -161.8(2) no . . .
C(3) N(7) N(8) O(8) 22.9(3) no . . .
C(2) N(7) C(3) N(1) -32.8(2) no . . .
C(2) N(7) C(3) C(4) 84.0(2) no . . .
C(3) N(7) C(2) N(9) -97.1(2) no . . .
C(3) N(7) C(2) C(1) 18.5(2) no . . .
N(10) N(9) C(2) N(7) -98.7(2) no . . .
N(10) N(9) C(2) C(1) 147.17(19) no . . .
C(2) N(9) N(10) O(9) -3.4(3) no . . .
C(2) N(9) N(10) O(10) 179.3(2) no . . .
N(10) N(9) C(6) N(5) 99.8(2) no . . .
N(10) N(9) C(6) C(5) -149.07(19) no . . .
C(6) N(9) N(10) O(9) -156.5(2) no . . .
C(6) N(9) N(10) O(10) 26.3(3) no . . .
C(2) N(9) C(6) N(5) -53.8(3) no . . .
C(2) N(9) C(6) C(5) 57.3(3) no . . .
C(6) N(9) C(2) N(7) 54.9(3) no . . .
C(6) N(9) C(2) C(1) -59.2(3) no . . .
N(12) N(11) C(1) N(1) 98.5(2) no . . .
N(12) N(11) C(1) C(2) -149.31(19) no . . .
C(1) N(11) N(12) O(11) 25.0(3) no . . .
C(1) N(11) N(12) O(12) -158.1(2) no . . .
N(12) N(11) C(5) N(3) -98.6(2) no . . .
N(12) N(11) C(5) C(6) 147.3(2) no . . .
C(5) N(11) N(12) O(11) 178.3(2) no . . .
C(5) N(11) N(12) O(12) -4.8(3) no . . .
C(1) N(11) C(5) N(3) 55.2(3) no . . .
C(1) N(11) C(5) C(6) -58.9(3) no . . .
C(5) N(11) C(1) N(1) -55.2(3) no . . .
C(5) N(11) C(1) C(2) 57.0(3) no . . .
N(14) N(13) C(7) N(15) -99.3(2) no . . 3_575
C(7) N(13) N(14) O(13) 12.5(3) no . . .
C(7) N(13) N(14) O(14) -168.9(2) no . . .
N(14) N(13) C(8) N(15) 82.4(2) no . . .
C(8) N(13) N(14) O(13) 172.7(2) no . . .
C(8) N(13) N(14) O(14) -8.7(3) no . . .
C(7) N(13) C(8) N(15) -118.4(2) no . . .
C(8) N(13) C(7) N(15) 101.4(3) no . . 3_575
N(16) N(15) C(7) N(13) 171.9(2) no . 3_575 3_575
C(7) N(15) N(16) O(15) -178.2(2) no 3_575 . .
C(7) N(15) N(16) O(16) 4.5(3) no 3_575 . .
N(16) N(15) C(8) N(13) -107.6(2) no . . .
C(8) N(15) N(16) O(15) -22.6(3) no . . .
C(8) N(15) N(16) O(16) 160.1(2) no . . .
C(7) N(15) C(8) N(13) 45.8(3) no 3_575 . .
C(8) N(15) C(7) N(13) 17.3(3) no . 3_575 3_575
N(1) C(1) C(2) N(7) 3.5(2) no . . .
N(1) C(1) C(2) N(9) 121.82(20) no . . .
N(11) C(1) C(2) N(7) -115.62(20) no . . .
N(11) C(1) C(2) N(9) 2.7(2) no . . .
N(1) C(3) C(4) N(3) -2.4(3) no . . .
N(1) C(3) C(4) N(5) 107.1(2) no . . .
N(7) C(3) C(4) N(3) -113.0(2) no . . .
N(7) C(3) C(4) N(5) -3.5(3) no . . .
N(3) C(5) C(6) N(5) 3.2(2) no . . .
N(3) C(5) C(6) N(9) -116.10(20) no . . .
N(11) C(5) C(6) N(5) 121.52(20) no . . .
N(11) C(5) C(6) N(9) 2.2(3) no . . .
